data_4029250
loop_
_publ_author_name
'Sakthivel, Karuppusamy'
'Srinivasan, Kannupal'

_publ_section_title
;
 Synthesis of Naphthalene Amino Esters by the Blaise Reaction of
 o-Alkynylarenenitriles.
;
_journal_issue 7
_journal_name_full 'The Journal of organic chemistry'
_journal_page_first 3244
_journal_page_last 3248
_journal_paper_doi 10.1021/jo500137m
_journal_volume 79
_journal_year 2014
_chemical_formula_sum 'C20 H19 N O3'
_chemical_formula_weight 321.39
_chemical_name_systematic
;
 ?
;
_space_group_crystal_system orthorhombic
_space_group_IT_number 61
_space_group_name_Hall '-P 2ac 2ab'
_space_group_name_H-M_alt 'P b c a'
_symmetry_space_group_name_Hall '-P 2ac 2ab'
_symmetry_space_group_name_H-M 'P b c a'
_atom_sites_solution_hydrogens mixed
_audit_creation_method SHELXL-2013
_cell_angle_alpha 90
_cell_angle_beta 90
_cell_angle_gamma 90
_cell_formula_units_Z 8
_cell_length_a 9.4499(11)
_cell_length_b 14.5191(14)
_cell_length_c 24.110(2)
_cell_measurement_temperature 293(2)
_cell_volume 3308.0(6)
_computing_structure_refinement 'SHELXL-2013 (Sheldrick, 2013)'
_diffrn_ambient_temperature 293(2)
_diffrn_measured_fraction_theta_full 0.998
_diffrn_measured_fraction_theta_max 0.868
_diffrn_radiation_type MoK\a
_diffrn_radiation_wavelength 0.71073
_diffrn_reflns_av_R_equivalents 0.0394
_diffrn_reflns_av_unetI/netI 0.0497
_diffrn_reflns_Laue_measured_fraction_full 0.998
_diffrn_reflns_Laue_measured_fraction_max 0.868
_diffrn_reflns_limit_h_max 12
_diffrn_reflns_limit_h_min -10
_diffrn_reflns_limit_k_max 17
_diffrn_reflns_limit_k_min -18
_diffrn_reflns_limit_l_max 32
_diffrn_reflns_limit_l_min -20
_diffrn_reflns_number 10749
_diffrn_reflns_point_group_measured_fraction_full 0.998
_diffrn_reflns_point_group_measured_fraction_max 0.868
_diffrn_reflns_theta_full 25.242
_diffrn_reflns_theta_max 29.101
_diffrn_reflns_theta_min 2.930
_exptl_absorpt_coefficient_mu 0.087
_exptl_crystal_density_diffrn 1.291
_exptl_crystal_F_000 1360
_refine_diff_density_max 0.324
_refine_diff_density_min -0.291
_refine_diff_density_rms 0.050
_refine_ls_extinction_method none
_refine_ls_goodness_of_fit_ref 1.013
_refine_ls_hydrogen_treatment constr
_refine_ls_matrix_type full
_refine_ls_number_parameters 220
_refine_ls_number_reflns 3857
_refine_ls_number_restraints 0
_refine_ls_restrained_S_all 1.013
_refine_ls_R_factor_all 0.1080
_refine_ls_R_factor_gt 0.0603
_refine_ls_shift/su_max 0.000
_refine_ls_shift/su_mean 0.000
_refine_ls_structure_factor_coef Fsqd
_refine_ls_weighting_details 'w=1/[\s^2^(Fo^2^)+(0.0659P)^2^+0.7865P] where P=(Fo^2^+2Fc^2^)/3'
_refine_ls_weighting_scheme calc
_refine_ls_wR_factor_gt 0.1372
_refine_ls_wR_factor_ref 0.1620
_reflns_Friedel_coverage 0.000
_reflns_number_gt 2295
_reflns_number_total 3857
_reflns_threshold_expression 'I > 2\s(I)'
_cod_data_source_file jo500137m_si_002.cif
_cod_data_source_block shelxl
_cod_depositor_comments
;
Adding full bibliography for
 ./tmp-cod-update-bibliographies-12971/cifs/4029250.cif.

2020-08-18
Z value and formula fixed to values more according to usual
chemical conventions.                 miguel
;
_cod_original_formula_sum 'C2.58 H2.45 N0.13 O0.39'
_cod_original_formula_weight 41.47
_cod_original_formula_units_Z 62
_cod_database_code 4029250
_shelx_space_group_comment
;
The symmetry employed for this shelxl refinement is uniquely defined
by the following loop, which should always be used as a source of
symmetry information in preference to the above space-group names.
They are only intended as comments.
;
_shelxl_version_number 2013-4

loop_
_space_group_symop_operation_xyz
'x, y, z'
'-x+1/2, -y, z+1/2'
'x+1/2, -y+1/2, -z'
'-x, y+1/2, -z+1/2'
'-x, -y, -z'
'x-1/2, y, -z-1/2'
'-x-1/2, y-1/2, z'
'x, -y-1/2, z-1/2'

loop_
_atom_site_label
_atom_site_type_symbol
_atom_site_fract_x
_atom_site_fract_y
_atom_site_fract_z
_atom_site_U_iso_or_equiv
_atom_site_adp_type
_atom_site_occupancy
_atom_site_site_symmetry_order
_atom_site_calc_flag
_atom_site_refinement_flags_posn
_atom_site_refinement_flags_adp
O1 O 0.61693(18) 0.34717(11) 0.49482(6) 0.0553(5) Uani 1 1 d . .
O2 O 0.68552(17) 0.45287(10) 0.55555(6) 0.0509(4) Uani 1 1 d . .
O3 O 0.11340(19) 0.07685(12) 0.68601(7) 0.0629(5) Uani 1 1 d . .
N1 N 0.3906(2) 0.25675(13) 0.53837(7) 0.0536(5) Uani 1 1 d . .
H1A H 0.4524 0.2454 0.5128 0.064 Uiso 1 1 d R U
H1B H 0.3324 0.2108 0.5402 0.064 Uiso 1 1 d R U
C1 C 0.5813(2) 0.32130(13) 0.59132(8) 0.0371(5) Uani 1 1 d . .
C2 C 0.4586(2) 0.26869(13) 0.58758(8) 0.0373(5) Uani 1 1 d . .
C3 C 0.3988(2) 0.22870(13) 0.63664(8) 0.0373(5) Uani 1 1 d . .
C4 C 0.2792(2) 0.17095(15) 0.63503(9) 0.0440(5) Uani 1 1 d . .
H4 H 0.2363 0.1575 0.6013 0.053 Uiso 1 1 calc R U
C5 C 0.2261(2) 0.13472(15) 0.68271(9) 0.0469(6) Uani 1 1 d . .
C6 C 0.2879(3) 0.15564(15) 0.73367(9) 0.0487(6) Uani 1 1 d . .
H6 H 0.2502 0.1313 0.7661 0.058 Uiso 1 1 calc R U
C7 C 0.4026(3) 0.21128(15) 0.73609(9) 0.0464(5) Uani 1 1 d . .
H7 H 0.4425 0.2250 0.7704 0.056 Uiso 1 1 calc R U
C8 C 0.4625(2) 0.24873(14) 0.68772(8) 0.0390(5) Uani 1 1 d . .
C9 C 0.5894(2) 0.29947(15) 0.68982(8) 0.0422(5) Uani 1 1 d . .
H9 H 0.6313 0.3107 0.7241 0.051 Uiso 1 1 calc R U
C10 C 0.6521(2) 0.33246(13) 0.64337(8) 0.0378(5) Uani 1 1 d . .
C11 C 0.7981(2) 0.36824(14) 0.64747(9) 0.0403(5) Uani 1 1 d . .
C12 C 0.8367(3) 0.43024(16) 0.68820(10) 0.0523(6) Uani 1 1 d . .
H12 H 0.7680 0.4535 0.7120 0.063 Uiso 1 1 calc R U
C13 C 0.9744(3) 0.45802(19) 0.69415(12) 0.0663(8) Uani 1 1 d . .
H13 H 0.9980 0.5004 0.7215 0.080 Uiso 1 1 calc R U
C14 C 1.0771(3) 0.42380(19) 0.66012(12) 0.0671(7) Uani 1 1 d . .
H14 H 1.1705 0.4426 0.6644 0.081 Uiso 1 1 calc R U
C15 C 1.0420(3) 0.36177(18) 0.61972(11) 0.0608(7) Uani 1 1 d . .
H15 H 1.1117 0.3380 0.5965 0.073 Uiso 1 1 calc R U
C16 C 0.9036(2) 0.33449(16) 0.61337(9) 0.0500(6) Uani 1 1 d . .
H16 H 0.8805 0.2926 0.5856 0.060 Uiso 1 1 calc R U
C17 C 0.6293(2) 0.37191(14) 0.54237(9) 0.0402(5) Uani 1 1 d . .
C18 C 0.7514(3) 0.50642(18) 0.51265(11) 0.0667(7) Uani 1 1 d . .
H18A H 0.6803 0.5333 0.4886 0.080 Uiso 1 1 calc R U
H18B H 0.8134 0.4680 0.4904 0.080 Uiso 1 1 calc R U
C19 C 0.8338(4) 0.5799(2) 0.54080(14) 0.0907(10) Uani 1 1 d . .
H19A H 0.8802 0.6174 0.5135 0.136 Uiso 1 1 calc R U
H19B H 0.9034 0.5523 0.5646 0.136 Uiso 1 1 calc R U
H19C H 0.7712 0.6174 0.5625 0.136 Uiso 1 1 calc R U
C20 C 0.0378(3) 0.0575(2) 0.63723(12) 0.0815(9) Uani 1 1 d . .
H20A H 0.0976 0.0244 0.6119 0.122 Uiso 1 1 calc R U
H20B H 0.0078 0.1141 0.6204 0.122 Uiso 1 1 calc R U
H20C H -0.0435 0.0207 0.6460 0.122 Uiso 1 1 calc R U

loop_
_atom_site_aniso_label
_atom_site_aniso_U_11
_atom_site_aniso_U_22
_atom_site_aniso_U_33
_atom_site_aniso_U_23
_atom_site_aniso_U_13
_atom_site_aniso_U_12
O1 0.0618(11) 0.0689(11) 0.0352(8) -0.0032(7) 0.0067(8) -0.0078(8)
O2 0.0623(11) 0.0460(9) 0.0445(9) 0.0036(7) 0.0040(8) -0.0066(8)
O3 0.0643(12) 0.0666(11) 0.0578(11) -0.0016(8) 0.0106(9) -0.0238(9)
N1 0.0538(12) 0.0704(13) 0.0365(10) -0.0010(9) -0.0036(9) -0.0154(10)
C1 0.0394(12) 0.0393(11) 0.0326(10) -0.0018(8) 0.0020(9) 0.0041(9)
C2 0.0388(12) 0.0409(11) 0.0322(10) -0.0019(8) -0.0019(9) 0.0043(9)
C3 0.0395(12) 0.0390(11) 0.0335(11) -0.0010(8) 0.0008(10) 0.0046(9)
C4 0.0444(13) 0.0483(12) 0.0393(12) -0.0007(9) -0.0014(10) -0.0013(10)
C5 0.0469(14) 0.0445(12) 0.0492(13) 0.0008(10) 0.0072(11) -0.0016(11)
C6 0.0580(15) 0.0502(13) 0.0380(12) 0.0041(9) 0.0116(11) 0.0022(11)
C7 0.0528(14) 0.0528(13) 0.0334(11) -0.0001(9) 0.0020(11) 0.0034(11)
C8 0.0417(12) 0.0408(11) 0.0346(11) -0.0017(8) 0.0008(10) 0.0053(10)
C9 0.0452(13) 0.0480(12) 0.0334(11) -0.0047(9) -0.0062(10) 0.0037(10)
C10 0.0409(12) 0.0372(11) 0.0352(11) -0.0049(8) -0.0011(10) 0.0039(9)
C11 0.0395(12) 0.0417(12) 0.0396(11) 0.0007(9) -0.0018(10) 0.0019(9)
C12 0.0498(15) 0.0527(14) 0.0544(14) -0.0129(11) -0.0018(12) -0.0044(11)
C13 0.0597(17) 0.0672(18) 0.0720(18) -0.0143(13) -0.0098(15) -0.0143(14)
C14 0.0447(15) 0.0745(18) 0.082(2) 0.0010(15) -0.0087(15) -0.0111(13)
C15 0.0453(15) 0.0722(17) 0.0650(17) 0.0006(13) 0.0064(13) 0.0068(13)
C16 0.0460(14) 0.0559(14) 0.0482(13) -0.0066(10) -0.0029(11) 0.0035(11)
C17 0.0347(11) 0.0459(12) 0.0401(12) -0.0008(9) 0.0016(10) 0.0036(10)
C18 0.0734(18) 0.0672(17) 0.0597(16) 0.0173(13) 0.0059(14) -0.0165(14)
C19 0.101(3) 0.079(2) 0.092(2) 0.0180(17) -0.007(2) -0.0399(19)
C20 0.077(2) 0.095(2) 0.0725(19) -0.0030(16) -0.0019(16) -0.0425(18)

loop_
_atom_type_symbol
_atom_type_description
_atom_type_scat_dispersion_real
_atom_type_scat_dispersion_imag
_atom_type_scat_source
C C 0.0033 0.0016 'International Tables Vol C Tables 4.2.6.8 and 6.1.1.4'
H H 0.0000 0.0000 'International Tables Vol C Tables 4.2.6.8 and 6.1.1.4'
N N 0.0061 0.0033 'International Tables Vol C Tables 4.2.6.8 and 6.1.1.4'
O O 0.0106 0.0060 'International Tables Vol C Tables 4.2.6.8 and 6.1.1.4'

loop_
_geom_angle_atom_site_label_1
_geom_angle_atom_site_label_2
_geom_angle_atom_site_label_3
_geom_angle
C17 O2 C18 118.70(18)
C5 O3 C20 118.24(19)
C2 N1 H1A 109.1
C2 N1 H1B 110.7
H1A N1 H1B 108.6
C2 C1 C10 120.55(18)
C2 C1 C17 118.80(18)
C10 C1 C17 120.41(19)
N1 C2 C1 121.34(19)
N1 C2 C3 118.81(19)
C1 C2 C3 119.81(18)
C8 C3 C4 119.54(18)
C8 C3 C2 118.14(19)
C4 C3 C2 122.32(18)
C5 C4 C3 120.2(2)
C5 C4 H4 119.9
C3 C4 H4 119.9
O3 C5 C4 125.3(2)
O3 C5 C6 114.30(19)
C4 C5 C6 120.4(2)
C7 C6 C5 120.3(2)
C7 C6 H6 119.9
C5 C6 H6 119.9
C6 C7 C8 121.2(2)
C6 C7 H7 119.4
C8 C7 H7 119.4
C3 C8 C7 118.4(2)
C3 C8 C9 120.41(18)
C7 C8 C9 121.03(19)
C10 C9 C8 121.84(19)
C10 C9 H9 119.1
C8 C9 H9 119.1
C9 C10 C1 118.74(19)
C9 C10 C11 118.51(18)
C1 C10 C11 122.32(18)
C12 C11 C16 117.6(2)
C12 C11 C10 121.6(2)
C16 C11 C10 120.61(19)
C13 C12 C11 121.1(2)
C13 C12 H12 119.4
C11 C12 H12 119.4
C14 C13 C12 120.4(2)
C14 C13 H13 119.8
C12 C13 H13 119.8
C13 C14 C15 119.7(2)
C13 C14 H14 120.2
C15 C14 H14 120.2
C14 C15 C16 120.0(2)
C14 C15 H15 120.0
C16 C15 H15 120.0
C15 C16 C11 121.2(2)
C15 C16 H16 119.4
C11 C16 H16 119.4
O1 C17 O2 121.94(19)
O1 C17 C1 125.9(2)
O2 C17 C1 112.06(17)
O2 C18 C19 106.7(2)
O2 C18 H18A 110.4
C19 C18 H18A 110.4
O2 C18 H18B 110.4
C19 C18 H18B 110.4
H18A C18 H18B 108.6
C18 C19 H19A 109.5
C18 C19 H19B 109.5
H19A C19 H19B 109.5
C18 C19 H19C 109.5
H19A C19 H19C 109.5
H19B C19 H19C 109.5
O3 C20 H20A 109.5
O3 C20 H20B 109.5
H20A C20 H20B 109.5
O3 C20 H20C 109.5
H20A C20 H20C 109.5
H20B C20 H20C 109.5

loop_
_geom_bond_atom_site_label_1
_geom_bond_atom_site_label_2
_geom_bond_distance
O1 C17 1.207(2)
O2 C17 1.329(2)
O2 C18 1.436(3)
O3 C5 1.359(3)
O3 C20 1.404(3)
N1 C2 1.360(3)
N1 H1A 0.8654
N1 H1B 0.8659
C1 C2 1.392(3)
C1 C10 1.431(3)
C1 C17 1.462(3)
C2 C3 1.434(3)
C3 C8 1.401(3)
C3 C4 1.408(3)
C4 C5 1.360(3)
C4 H4 0.9300
C5 C6 1.394(3)
C6 C7 1.353(3)
C6 H6 0.9300
C7 C8 1.406(3)
C7 H7 0.9300
C8 C9 1.408(3)
C9 C10 1.355(3)
C9 H9 0.9300
C10 C11 1.478(3)
C11 C12 1.381(3)
C11 C16 1.382(3)
C12 C13 1.370(3)
C12 H12 0.9300
C13 C14 1.365(4)
C13 H13 0.9300
C14 C15 1.367(4)
C14 H14 0.9300
C15 C16 1.375(3)
C15 H15 0.9300
C16 H16 0.9300
C18 C19 1.485(4)
C18 H18A 0.9700
C18 H18B 0.9700
C19 H19A 0.9600
C19 H19B 0.9600
C19 H19C 0.9600
C20 H20A 0.9600
C20 H20B 0.9600
C20 H20C 0.9600

loop_
_geom_torsion_atom_site_label_1
_geom_torsion_atom_site_label_2
_geom_torsion_atom_site_label_3
_geom_torsion_atom_site_label_4
_geom_torsion
C10 C1 C2 N1 -179.48(18)
C17 C1 C2 N1 6.2(3)
C10 C1 C2 C3 2.8(3)
C17 C1 C2 C3 -171.53(18)
N1 C2 C3 C8 -174.12(19)
C1 C2 C3 C8 3.6(3)
N1 C2 C3 C4 5.6(3)
C1 C2 C3 C4 -176.60(19)
C8 C3 C4 C5 -0.1(3)
C2 C3 C4 C5 -179.88(19)
C20 O3 C5 C4 -5.0(4)
C20 O3 C5 C6 175.3(2)
C3 C4 C5 O3 -178.6(2)
C3 C4 C5 C6 1.1(3)
O3 C5 C6 C7 178.8(2)
C4 C5 C6 C7 -0.9(3)
C5 C6 C7 C8 -0.4(3)
C4 C3 C8 C7 -1.1(3)
C2 C3 C8 C7 178.68(18)
C4 C3 C8 C9 174.31(19)
C2 C3 C8 C9 -5.9(3)
C6 C7 C8 C3 1.4(3)
C6 C7 C8 C9 -174.0(2)
C3 C8 C9 C10 1.7(3)
C7 C8 C9 C10 176.9(2)
C8 C9 C10 C1 4.9(3)
C8 C9 C10 C11 -167.77(19)
C2 C1 C10 C9 -7.1(3)
C17 C1 C10 C9 167.14(19)
C2 C1 C10 C11 165.24(18)
C17 C1 C10 C11 -20.5(3)
C9 C10 C11 C12 -49.0(3)
C1 C10 C11 C12 138.7(2)
C9 C10 C11 C16 125.5(2)
C1 C10 C11 C16 -46.9(3)
C16 C11 C12 C13 0.7(4)
C10 C11 C12 C13 175.3(2)
C11 C12 C13 C14 -0.8(4)
C12 C13 C14 C15 0.3(4)
C13 C14 C15 C16 0.3(4)
C14 C15 C16 C11 -0.4(4)
C12 C11 C16 C15 -0.1(3)
C10 C11 C16 C15 -174.7(2)
C18 O2 C17 O1 -9.0(3)
C18 O2 C17 C1 173.4(2)
C2 C1 C17 O1 -34.0(3)
C10 C1 C17 O1 151.7(2)
C2 C1 C17 O2 143.57(19)
C10 C1 C17 O2 -30.8(3)
C17 O2 C18 C19 -166.4(2)
